data_2208776
loop_
_publ_author_name
'Punzo, Francesco'
'Watkin, David J.'
'Hotchkiss, David  '
'Fleet, George W. J.'

_publ_section_title
;
 3-Deoxy-<small>D</small>-galactono-1,4-lactone
 (3-deoxy-<small>D</small>-<i>xylo</i>-hexono-1,4-lactone)
;
_journal_coeditor_code YA6281
_journal_issue 4
_journal_name_full 'Acta Crystallographica Section E'
_journal_page_first o1344
_journal_page_last o1346
_journal_paper_doi 10.1107/S1600536806008099
_journal_volume 62
_journal_year 2006
_chemical_formula_iupac 'C6 H10 O5'
_chemical_formula_moiety 'C6 H10 O5'
_chemical_formula_sum 'C6 H10 O5'
_chemical_formula_weight 162.14
_chemical_name_systematic
;
3-Deoxy-D-galactono-1,4-lactone (3-deoxy-D-xylo-hexono-1,4-lactone)
;
_space_group_IT_number 19
_symmetry_cell_setting orthorhombic
_symmetry_space_group_name_Hall 'P 2ac 2ab'
_symmetry_space_group_name_H-M 'P 21 21 21'
_atom_sites_solution_hydrogens geom
_atom_sites_solution_primary direct
_cell_angle_alpha 90
_cell_angle_beta 90
_cell_angle_gamma 90
_cell_formula_units_Z 4
_cell_length_a 5.3320(2)
_cell_length_b 8.4865(3)
_cell_length_c 15.7238(8)
_cell_measurement_reflns_used 787
_cell_measurement_temperature 100
_cell_measurement_theta_max 27.5
_cell_measurement_theta_min 5.1
_cell_volume 711.50(5)
_computing_cell_refinement DENZO/SCALEPACK
_computing_data_collection 'COLLECT (Nonius, 2001).'
_computing_data_reduction 'DENZO/SCALEPACK (Otwinowski & Minor, 1997)'
_computing_molecular_graphics 'CAMERON (Watkin <i>et al.</i>,  1996)'
_computing_publication_material CRYSTALS
_computing_structure_refinement 'CRYSTALS (Betteridge <i>et al.</i>,  2003)'
_computing_structure_solution 'SIR92 (Altomare <i>et al.</i>,  1994)'
_diffrn_ambient_temperature 100
_diffrn_measured_fraction_theta_full 0.972
_diffrn_measured_fraction_theta_max 0.972
_diffrn_measurement_device_type 'Nonius Kappa CCD'
_diffrn_measurement_method \w
_diffrn_radiation_monochromator graphite
_diffrn_radiation_type 'Mo K\a'
_diffrn_radiation_wavelength 0.71073
_diffrn_reflns_av_R_equivalents 0.010
_diffrn_reflns_limit_h_max 6
_diffrn_reflns_limit_h_min -6
_diffrn_reflns_limit_k_max 10
_diffrn_reflns_limit_k_min -10
_diffrn_reflns_limit_l_max 20
_diffrn_reflns_limit_l_min -20
_diffrn_reflns_number 1521
_diffrn_reflns_theta_full 27.4
_diffrn_reflns_theta_max 27.4
_diffrn_reflns_theta_min 5.2
_diffrn_standards_decay_% 0
_diffrn_standards_interval_time 0
_diffrn_standards_number 0
_exptl_absorpt_coefficient_mu 0.13
_exptl_absorpt_correction_T_max 0.948
_exptl_absorpt_correction_T_min 0.935
_exptl_absorpt_correction_type multi-scan
_exptl_absorpt_process_details '(DENZO/SCALEPACK; Otwinowski & Minor, 1997)'
_exptl_crystal_colour colourless
_exptl_crystal_density_diffrn 1.514
_exptl_crystal_density_method 'not measured'
_exptl_crystal_description prism
_exptl_crystal_F_000 344
_exptl_crystal_size_max 0.60
_exptl_crystal_size_mid 0.50
_exptl_crystal_size_min 0.40
_refine_diff_density_max 0.18
_refine_diff_density_min -0.20
_refine_ls_extinction_method none
_refine_ls_goodness_of_fit_ref 1.05
_refine_ls_hydrogen_treatment constr
_refine_ls_matrix_type full
_refine_ls_number_parameters 100
_refine_ls_number_reflns 942
_refine_ls_number_restraints 0
_refine_ls_R_factor_all 0.026
_refine_ls_R_factor_gt 0.024
_refine_ls_shift/su_max <0.001
_refine_ls_structure_factor_coef Fsqd
_refine_ls_weighting_details 'w=1/[\s^2^(F^2^) + (0.01P)^2^ + 0.2P] where P = [max(Fo^2^,0) + 2Fc^2^]/3'
_refine_ls_weighting_scheme calc
_refine_ls_wR_factor_all 0.059
_refine_ls_wR_factor_gt 0.058
_refine_ls_wR_factor_ref 0.059
_reflns_number_gt 896
_reflns_number_total 942
_reflns_threshold_expression I>2\s(I)
_cod_data_source_file ya6281.cif
_cod_data_source_block 1
_cod_depositor_comments
;
The following automatic conversions were performed:
'_symmetry_cell_setting' value 'Orthorhombic' changed to 'orthorhombic'
according to '/home/saulius/struct/CIF-dictionaries/cif_core.dic'
dictionary named 'cif_core.dic' version 2.4.1 from 2010-06-29.

Automatic conversion script
Id: cif_fix_enum 1527 2010-12-29 10:47:43Z saulius 

The following automatic conversions were performed:

'_symmetry_cell_setting' value 'Orthorhombic' changed to
'orthorhombic' according to
/home/saulius/struct/CIF-dictionaries/cif_core.dic dictionary named
'cif_core.dic' version 2.4.1 from 2010-06-29.

Automatic conversion script
Id: cif_fix_values 1715 2011-07-08 13:25:40Z adriana 
;
_cod_database_code 2208776
_cod_database_fobs_code 2208776

loop_
_symmetry_equiv_pos_as_xyz
x,y,z
x+1/2,-y+1/2,-z
-x,y+1/2,-z+1/2
-x+1/2,-y,z+1/2

loop_
_atom_site_type_symbol
_atom_site_label
_atom_site_fract_x
_atom_site_fract_y
_atom_site_fract_z
_atom_site_U_iso_or_equiv
_atom_site_adp_type
_atom_site_occupancy
C C1 0.2537(3) 0.48508(18) 0.13488(8) 0.0128 Uani 1.0000
C C5 0.1466(3) 0.38063(17) 0.20404(9) 0.0132 Uani 1.0000
C C6 0.3508(3) 0.28675(17) 0.24829(9) 0.0150 Uani 1.0000
O O11 0.5368(2) 0.38909(12) 0.28445(6) 0.0161 Uani 1.0000
O O10 0.0167(2) 0.47603(12) 0.26456(6) 0.0152 Uani 1.0000
O O7 0.0425(2) 0.56286(12) 0.09076(6) 0.0147 Uani 1.0000
C C2 0.0865(3) 0.56805(16) 0.00679(9) 0.0136 Uani 1.0000
C C3 0.3376(3) 0.49259(17) -0.01439(8) 0.0141 Uani 1.0000
C C4 0.3926(3) 0.39601(19) 0.06479(9) 0.0170 Uani 1.0000
O O9 0.3231(2) 0.39745(12) -0.08780(6) 0.0183 Uani 1.0000
O O8 -0.0638(2) 0.62617(12) -0.04183(6) 0.0187 Uani 1.0000
H H1 0.3564 0.5673 0.1606 0.0150 Uiso 1.0000
H H5 0.0291 0.3090 0.1773 0.0154 Uiso 1.0000
H H61 0.4367 0.2198 0.2072 0.0185 Uiso 1.0000
H H62 0.2698 0.2217 0.2943 0.0191 Uiso 1.0000
H H3 0.4581 0.5767 -0.0206 0.0171 Uiso 1.0000
H H41 0.3208 0.2890 0.0583 0.0204 Uiso 1.0000
H H42 0.5707 0.3891 0.0770 0.0200 Uiso 1.0000
H H10 -0.1376 0.4487 0.2687 0.0258 Uiso 1.0000
H H11 0.5184 0.3894 0.3385 0.0266 Uiso 1.0000
H H9 0.3699 0.4526 -0.1325 0.0289 Uiso 1.0000

loop_
_atom_site_aniso_label
_atom_site_aniso_U_11
_atom_site_aniso_U_22
_atom_site_aniso_U_33
_atom_site_aniso_U_12
_atom_site_aniso_U_13
_atom_site_aniso_U_23
C1 0.0112(7) 0.0146(7) 0.0127(6) 0.0008(6) -0.0023(6) -0.0006(6)
C5 0.0132(7) 0.0141(7) 0.0122(6) -0.0022(6) 0.0003(6) -0.0028(5)
C6 0.0149(7) 0.0136(7) 0.0166(6) -0.0004(6) -0.0015(7) 0.0001(6)
O11 0.0123(5) 0.0238(5) 0.0122(4) -0.0021(5) -0.0010(4) 0.0002(4)
O10 0.0116(5) 0.0206(5) 0.0132(5) -0.0001(4) 0.0015(4) -0.0038(4)
O7 0.0145(5) 0.0189(5) 0.0107(4) 0.0046(5) 0.0003(5) -0.0004(4)
C2 0.0155(7) 0.0135(7) 0.0118(6) -0.0012(6) 0.0007(6) -0.0013(6)
C3 0.0145(7) 0.0146(7) 0.0131(6) -0.0003(6) 0.0022(6) -0.0016(6)
C4 0.0155(8) 0.0215(7) 0.0139(6) 0.0049(7) 0.0014(6) 0.0008(6)
O9 0.0287(6) 0.0148(5) 0.0114(4) -0.0004(5) 0.0058(5) -0.0019(4)
O8 0.0178(6) 0.0243(6) 0.0139(5) 0.0034(5) -0.0011(5) 0.0013(5)

loop_
_atom_type_symbol
_atom_type_scat_dispersion_real
_atom_type_scat_dispersion_imag
_atom_type_scat_source
C 0.0033 0.0016 'International Tables Vol C 4.2.6.8 and 6.1.1.4'
H 0.0000 0.0000 'International Tables Vol C 4.2.6.8 and 6.1.1.4'
O 0.0106 0.0060 'International Tables Vol C 4.2.6.8 and 6.1.1.4'

loop_
_geom_angle_atom_site_label_1
_geom_angle_atom_site_label_2
_geom_angle_atom_site_label_3
_geom_angle
_geom_angle_publ_flag
C5 C1 O7 108.12(12) yes
C5 C1 C4 114.28(12) yes
O7 C1 C4 104.57(10) yes
C5 C1 H1 109.4 no
O7 C1 H1 107.7 no
C4 C1 H1 112.4 no
C1 C5 C6 111.45(13) yes
C1 C5 O10 109.23(11) yes
C6 C5 O10 109.87(11) yes
C1 C5 H5 107.4 no
C6 C5 H5 109.5 no
O10 C5 H5 109.3 no
C5 C6 O11 111.07(12) yes
C5 C6 H61 109.8 no
O11 C6 H61 106.9 no
C5 C6 H62 108.0 no
O11 C6 H62 110.1 no
H61 C6 H62 111.0 no
C6 O11 H11 108.4 no
C5 O10 H10 111.2 no
C1 O7 C2 110.07(11) yes
O7 C2 C3 110.84(12) yes
O7 C2 O8 121.20(14) yes
C3 C2 O8 127.95(13) yes
C2 C3 C4 102.58(11) yes
C2 C3 O9 111.85(12) yes
C4 C3 O9 111.85(12) yes
C2 C3 H3 107.2 no
C4 C3 H3 110.7 no
O9 C3 H3 112.1 no
C1 C4 C3 103.33(12) yes
C1 C4 H41 109.9 no
C3 C4 H41 109.6 no
C1 C4 H42 111.2 no
C3 C4 H42 112.6 no
H41 C4 H42 110.1 no
C3 O9 H9 109.5 no

loop_
_geom_bond_atom_site_label_1
_geom_bond_atom_site_label_2
_geom_bond_distance
_geom_bond_publ_flag
C1 C5 1.5147(19) yes
C1 O7 1.4782(18) yes
C1 C4 1.528(2) yes
C1 H1 0.975 no
C5 C6 1.518(2) yes
C5 O10 1.4285(17) yes
C5 H5 0.969 no
C6 O11 1.4357(18) yes
C6 H61 0.975 no
C6 H62 1.008 no
O11 H11 0.855 no
O10 H10 0.857 no
O7 C2 1.3417(16) yes
C2 C3 1.521(2) yes
C2 O8 1.2126(18) yes
C3 C4 1.519(2) yes
C3 O9 1.4107(16) yes
C3 H3 0.965 no
C4 H41 0.991 no
C4 H42 0.971 no
O9 H9 0.880 no

loop_
_geom_hbond_atom_site_label_D
_geom_hbond_atom_site_label_H
_geom_hbond_atom_site_label_A
_geom_hbond_site_symmetry_A
_geom_hbond_distance_DH
_geom_hbond_distance_HA
_geom_hbond_distance_DA
_geom_hbond_angle_DHA
_geom_hbond_publ_flag
O10 H10 O11 1_455 0.86 1.83 2.6814(15) 177 yes
O11 H11 O8 4_565 0.86 1.90 2.7384(13) 166 yes
O9 H9 O10 4_564 0.88 1.83 2.6966(14) 167 yes

loop_
_cod_related_entry_id
_cod_related_entry_database
_cod_related_entry_code
1 ChemSpider 10222765
